data_7240513
loop_
_publ_author_name
'Chang, Meng-Yang'
'Lai, Kai-Xiang'
'Chang, Yu-Lun'

_publ_section_title
;
 In(OTf)3-catalyzed intramolecular hydroarylation of \a-phenylallyl
 \b-ketosulfones -- synthesis of sulfonyl 1-benzosuberones and
 1-tetralones
;
_journal_issue 31
_journal_name_full 'RSC Advances'
_journal_page_first 18231
_journal_page_last 18244
_journal_paper_doi 10.1039/D0RA01962C
_journal_volume 10
_journal_year 2020
_chemical_formula_sum 'C26 H26 O5 S'
_chemical_formula_weight 450.53
_space_group_crystal_system triclinic
_space_group_IT_number 2
_space_group_name_Hall '-P 1'
_space_group_name_H-M_alt 'P -1'
_atom_sites_solution_hydrogens geom
_audit_creation_method SHELXL-2014/6
_audit_update_record
;
2019-05-13 deposited with the CCDC.	2020-05-06 downloaded from the CCDC.
;
_cell_angle_alpha 114.461(2)
_cell_angle_beta 90.355(3)
_cell_angle_gamma 96.581(3)
_cell_formula_units_Z 2
_cell_length_a 8.6479(4)
_cell_length_b 11.7181(6)
_cell_length_c 12.4402(7)
_cell_measurement_reflns_used 6947
_cell_measurement_temperature 296(2)
_cell_measurement_theta_max 22.5661
_cell_measurement_theta_min 2.3749
_cell_volume 1137.93(10)
_computing_cell_refinement 'SAINT V8.34A (Bruker AXS Inc., 2013)'
_computing_data_collection 'APEX2 (Bruker AXS, 2010)'
_computing_data_reduction 'SAINT V8.34A (Bruker AXS Inc., 2013)'
_computing_molecular_graphics 'SHELXTL (Sheldrick, 2008)'
_computing_publication_material SHELXTL
_computing_structure_refinement 'SHELXL-2014/6 (Sheldrick, 2014)'
_diffrn_ambient_temperature 296(2)
_diffrn_detector_area_resol_mean 8.3333
_diffrn_measured_fraction_theta_full 1.000
_diffrn_measured_fraction_theta_max 0.993
_diffrn_measurement_device_type 'Bruker APEX-II CCD'
_diffrn_measurement_method '\f and \w scans'
_diffrn_radiation_type MoK\a
_diffrn_radiation_wavelength 0.71073
_diffrn_reflns_av_R_equivalents 0.0331
_diffrn_reflns_av_unetI/netI 0.0295
_diffrn_reflns_Laue_measured_fraction_full 1.000
_diffrn_reflns_Laue_measured_fraction_max 0.993
_diffrn_reflns_limit_h_max 10
_diffrn_reflns_limit_h_min -10
_diffrn_reflns_limit_k_max 14
_diffrn_reflns_limit_k_min -13
_diffrn_reflns_limit_l_max 15
_diffrn_reflns_limit_l_min -15
_diffrn_reflns_number 28716
_diffrn_reflns_point_group_measured_fraction_full 1.000
_diffrn_reflns_point_group_measured_fraction_max 0.993
_diffrn_reflns_theta_full 25.242
_diffrn_reflns_theta_max 26.452
_diffrn_reflns_theta_min 1.802
_exptl_absorpt_coefficient_mu 0.177
_exptl_absorpt_correction_T_max 0.7454
_exptl_absorpt_correction_T_min 0.7128
_exptl_absorpt_correction_type multi-scan
_exptl_absorpt_process_details 'SADABS V2014/4 (Bruker AXS Inc.)'
_exptl_crystal_colour colorless
_exptl_crystal_density_diffrn 1.315
_exptl_crystal_density_meas ?
_exptl_crystal_density_method 'not measured'
_exptl_crystal_description lump
_exptl_crystal_F_000 476
_exptl_crystal_size_max 0.24
_exptl_crystal_size_mid 0.20
_exptl_crystal_size_min 0.19
_refine_diff_density_max 0.223
_refine_diff_density_min -0.289
_refine_diff_density_rms 0.038
_refine_ls_extinction_method none
_refine_ls_goodness_of_fit_ref 1.039
_refine_ls_hydrogen_treatment constr
_refine_ls_matrix_type full
_refine_ls_number_parameters 292
_refine_ls_number_reflns 4674
_refine_ls_number_restraints 0
_refine_ls_restrained_S_all 1.039
_refine_ls_R_factor_all 0.0662
_refine_ls_R_factor_gt 0.0434
_refine_ls_shift/su_max 0.000
_refine_ls_shift/su_mean 0.000
_refine_ls_structure_factor_coef Fsqd
_refine_ls_weighting_details 'w=1/[\s^2^(Fo^2^)+(0.0457P)^2^+0.4510P] where P=(Fo^2^+2Fc^2^)/3'
_refine_ls_weighting_scheme calc
_refine_ls_wR_factor_gt 0.1020
_refine_ls_wR_factor_ref 0.1136
_reflns_Friedel_coverage 0.000
_reflns_number_gt 3473
_reflns_number_total 4674
_reflns_threshold_expression 'I > 2\s(I)'
_cod_data_source_file d0ra01962c2.cif
_cod_data_source_block mo_190226_0m
_cod_depositor_comments
;
The following automatic conversions were performed:

data item '_exptl_crystal_density_meas' value 'not measured' was
changed to '?' -- the value is perceived as not measured.

Automatic conversion script
Id: cif_fix_values 7556 2019-12-06 15:28:31Z antanas 

 Adding full bibliography for 7240513--7240516.cif.
;
_cod_database_code 7240513
_shelx_space_group_comment
;
The symmetry employed for this shelxl refinement is uniquely defined
by the following loop, which should always be used as a source of
symmetry information in preference to the above space-group names.
They are only intended as comments.
;
_shelxl_version_number 2014/6

loop_
_space_group_symop_operation_xyz
'x, y, z'
'-x, -y, -z'

loop_
_atom_site_label
_atom_site_type_symbol
_atom_site_fract_x
_atom_site_fract_y
_atom_site_fract_z
_atom_site_U_iso_or_equiv
_atom_site_adp_type
_atom_site_occupancy
_atom_site_site_symmetry_order
_atom_site_calc_flag
_atom_site_refinement_flags_posn
_atom_site_refinement_flags_adp
_atom_site_refinement_flags_occupancy
_atom_site_disorder_assembly
_atom_site_disorder_group
S1 S 0.38318(5) 0.06911(5) 0.79722(5) 0.03968(15) Uani 1 1 d . . . . .
O1 O 1.16891(16) 0.50653(14) 0.80234(15) 0.0561(4) Uani 1 1 d . . . . .
O2 O 0.30726(16) 0.07119(14) 0.89976(13) 0.0529(4) Uani 1 1 d . . . . .
O3 O 0.52624(17) 0.32601(14) 0.95050(14) 0.0575(4) Uani 1 1 d . . . . .
O4 O 0.91876(17) 0.61762(13) 0.84727(14) 0.0519(4) Uani 1 1 d . . . . .
O5 O 0.33100(17) 0.13925(14) 0.73643(14) 0.0558(4) Uani 1 1 d . . . . .
C1 C 0.3343(4) -0.3388(2) 0.5288(3) 0.0768(8) Uani 1 1 d . . . . .
C2 C 0.3133(4) -0.3094(2) 0.6463(3) 0.0748(8) Uani 1 1 d . . . . .
H24 H 0.2857 -0.3740 0.6703 0.090 Uiso 1 1 calc R U . . .
C3 C 0.3326(3) -0.1853(2) 0.7294(2) 0.0582(6) Uani 1 1 d . . . . .
H3 H 0.3183 -0.1666 0.8087 0.070 Uiso 1 1 calc R U . . .
C4 C 0.3728(2) -0.08990(18) 0.69460(17) 0.0400(4) Uani 1 1 d . . . . .
C5 C 0.5877(2) 0.11847(17) 0.83260(17) 0.0363(4) Uani 1 1 d . . . . .
H21 H 0.6392 0.0899 0.7577 0.044 Uiso 1 1 calc R U . . .
C6 C 0.6210(2) 0.26192(18) 0.89114(18) 0.0398(4) Uani 1 1 d . . . . .
C7 C 0.7725(2) 0.31884(18) 0.86817(16) 0.0373(4) Uani 1 1 d . . . . .
C8 C 0.7750(2) 0.43999(18) 0.87102(17) 0.0410(5) Uani 1 1 d . . . . .
H19 H 0.6854 0.4797 0.8889 0.049 Uiso 1 1 calc R U . . .
C9 C 0.9067(2) 0.50106(18) 0.84799(17) 0.0402(5) Uani 1 1 d . . . . .
C10 C 1.0421(2) 0.44040(19) 0.82324(18) 0.0413(5) Uani 1 1 d . . . . .
C11 C 1.3130(2) 0.4564(2) 0.7937(2) 0.0599(6) Uani 1 1 d . . . . .
H15 H 1.3345 0.4440 0.8637 0.090 Uiso 1 1 calc R U . . .
H2 H 1.3952 0.5144 0.7860 0.090 Uiso 1 1 calc R U . . .
H14 H 1.3064 0.3769 0.7257 0.090 Uiso 1 1 calc R U . . .
C12 C 0.9070(2) 0.25850(18) 0.84569(16) 0.0362(4) Uani 1 1 d . . . . .
C13 C 0.9262(2) 0.13529(18) 0.85550(17) 0.0373(4) Uani 1 1 d . . . . .
H13 H 1.0340 0.1463 0.8863 0.045 Uiso 1 1 calc R U . . .
C14 C 0.8252(2) 0.1143(2) 0.94871(18) 0.0433(5) Uani 1 1 d . . . . .
H6 H 0.8729 0.0588 0.9753 0.052 Uiso 1 1 calc R U . . .
H7 H 0.8254 0.1948 1.0164 0.052 Uiso 1 1 calc R U . . .
C15 C 0.6565(2) 0.0578(2) 0.90632(19) 0.0450(5) Uani 1 1 d . . . . .
H4 H 0.5947 0.0703 0.9742 0.054 Uiso 1 1 calc R U . . .
H5 H 0.6520 -0.0325 0.8591 0.054 Uiso 1 1 calc R U . . .
C16 C 0.9126(2) 0.01716(19) 0.73881(18) 0.0400(5) Uani 1 1 d . . . . .
C17 C 0.9495(3) -0.0949(2) 0.7393(2) 0.0559(6) Uani 1 1 d . . . . .
H12 H 0.9831 -0.0954 0.8103 0.067 Uiso 1 1 calc R U . . .
C18 C 0.9378(3) -0.2048(2) 0.6383(3) 0.0743(8) Uani 1 1 d . . . . .
H11 H 0.9632 -0.2785 0.6413 0.089 Uiso 1 1 calc R U . . .
C19 C 0.8890(3) -0.2063(3) 0.5333(3) 0.0752(8) Uani 1 1 d . . . . .
H10 H 0.8796 -0.2811 0.4648 0.090 Uiso 1 1 calc R U . . .
C20 C 0.8536(3) -0.0966(3) 0.5290(2) 0.0683(7) Uani 1 1 d . . . . .
H9 H 0.8211 -0.0971 0.4574 0.082 Uiso 1 1 calc R U . . .
C21 C 0.8663(3) 0.0146(2) 0.63149(19) 0.0518(5) Uani 1 1 d . . . . .
H8 H 0.8432 0.0885 0.6277 0.062 Uiso 1 1 calc R U . . .
C22 C 1.0403(2) 0.32268(19) 0.82339(17) 0.0405(5) Uani 1 1 d . . . . .
H20 H 1.1312 0.2846 0.8081 0.049 Uiso 1 1 calc R U . . .
C23 C 0.7889(3) 0.6859(2) 0.8849(2) 0.0576(6) Uani 1 1 d . . . . .
H16 H 0.7025 0.6449 0.8279 0.086 Uiso 1 1 calc R U . . .
H18 H 0.8162 0.7706 0.8919 0.086 Uiso 1 1 calc R U . . .
H17 H 0.7605 0.6884 0.9602 0.086 Uiso 1 1 calc R U . . .
C24 C 0.3935(3) -0.1183(2) 0.5774(2) 0.0692(7) Uani 1 1 d . . . . .
H22 H 0.4200 -0.0539 0.5530 0.083 Uiso 1 1 calc R U . . .
C25 C 0.3750(4) -0.2418(3) 0.4967(2) 0.0890(10) Uani 1 1 d . . . . .
H23 H 0.3907 -0.2603 0.4176 0.107 Uiso 1 1 calc R U . . .
C26 C 0.3071(6) -0.4752(3) 0.4375(3) 0.1324(16) Uani 1 1 d . . . . .
H26A H 0.1999 -0.4963 0.4083 0.199 Uiso 1 1 calc R U . . .
H26B H 0.3312 -0.5299 0.4735 0.199 Uiso 1 1 calc R U . . .
H26C H 0.3730 -0.4856 0.3731 0.199 Uiso 1 1 calc R U . . .

loop_
_atom_site_aniso_label
_atom_site_aniso_U_11
_atom_site_aniso_U_22
_atom_site_aniso_U_33
_atom_site_aniso_U_23
_atom_site_aniso_U_13
_atom_site_aniso_U_12
S1 0.0321(2) 0.0353(3) 0.0462(3) 0.0127(2) -0.00131(19) 0.00010(19)
O1 0.0392(8) 0.0586(10) 0.0842(11) 0.0450(9) 0.0117(7) -0.0005(7)
O2 0.0397(8) 0.0551(9) 0.0500(9) 0.0105(7) 0.0116(6) -0.0034(6)
O3 0.0435(8) 0.0421(9) 0.0726(11) 0.0106(8) 0.0163(7) 0.0011(7)
O4 0.0508(9) 0.0393(8) 0.0702(10) 0.0281(8) 0.0102(7) 0.0032(6)
O5 0.0490(9) 0.0448(9) 0.0730(11) 0.0246(8) -0.0135(7) 0.0042(7)
C1 0.102(2) 0.0449(15) 0.0667(18) 0.0088(13) -0.0171(15) 0.0032(14)
C2 0.105(2) 0.0435(15) 0.0747(19) 0.0282(14) -0.0166(16) -0.0095(14)
C3 0.0816(17) 0.0463(14) 0.0463(13) 0.0221(11) -0.0031(11) -0.0044(12)
C4 0.0389(10) 0.0374(11) 0.0406(11) 0.0148(9) -0.0016(8) -0.0016(8)
C5 0.0306(9) 0.0373(11) 0.0407(11) 0.0172(9) 0.0015(8) -0.0009(7)
C6 0.0333(10) 0.0386(11) 0.0438(11) 0.0145(9) 0.0013(8) 0.0010(8)
C7 0.0343(10) 0.0348(10) 0.0375(10) 0.0120(8) -0.0004(8) -0.0031(8)
C8 0.0357(10) 0.0359(11) 0.0477(12) 0.0147(9) 0.0016(8) 0.0014(8)
C9 0.0421(11) 0.0355(11) 0.0420(11) 0.0168(9) 0.0010(8) -0.0011(8)
C10 0.0354(10) 0.0455(12) 0.0437(11) 0.0215(10) 0.0024(8) -0.0029(8)
C11 0.0382(12) 0.0681(16) 0.0820(17) 0.0421(14) 0.0093(11) -0.0017(10)
C12 0.0327(9) 0.0369(11) 0.0378(10) 0.0161(9) -0.0004(8) -0.0018(8)
C13 0.0302(9) 0.0427(11) 0.0411(11) 0.0212(9) -0.0041(8) -0.0009(8)
C14 0.0396(10) 0.0531(13) 0.0427(11) 0.0273(10) -0.0041(8) -0.0016(9)
C15 0.0396(11) 0.0534(13) 0.0502(12) 0.0321(11) -0.0007(9) -0.0033(9)
C16 0.0313(9) 0.0436(12) 0.0462(12) 0.0213(10) 0.0005(8) -0.0011(8)
C17 0.0622(14) 0.0427(13) 0.0613(15) 0.0229(12) -0.0100(11) -0.0035(10)
C18 0.0796(18) 0.0423(15) 0.087(2) 0.0160(14) -0.0113(15) -0.0021(12)
C19 0.0782(18) 0.0575(17) 0.0663(18) 0.0038(14) -0.0005(14) 0.0031(14)
C20 0.0707(17) 0.083(2) 0.0423(13) 0.0173(13) 0.0035(11) 0.0079(14)
C21 0.0522(13) 0.0598(15) 0.0467(13) 0.0244(11) 0.0062(10) 0.0109(10)
C22 0.0329(10) 0.0447(12) 0.0474(12) 0.0231(10) 0.0034(8) 0.0040(8)
C23 0.0636(14) 0.0385(12) 0.0692(16) 0.0201(11) 0.0095(12) 0.0094(10)
C24 0.107(2) 0.0490(15) 0.0480(14) 0.0202(12) 0.0109(13) -0.0053(14)
C25 0.145(3) 0.0634(19) 0.0447(15) 0.0109(14) 0.0099(16) 0.0060(18)
C26 0.202(5) 0.0531(19) 0.098(3) -0.0068(18) -0.031(3) -0.001(2)

loop_
_atom_type_symbol
_atom_type_description
_atom_type_scat_dispersion_real
_atom_type_scat_dispersion_imag
_atom_type_scat_source
C C 0.0033 0.0016 'International Tables Vol C Tables 4.2.6.8 and 6.1.1.4'
H H 0.0000 0.0000 'International Tables Vol C Tables 4.2.6.8 and 6.1.1.4'
O O 0.0106 0.0060 'International Tables Vol C Tables 4.2.6.8 and 6.1.1.4'
S S 0.1246 0.1234 'International Tables Vol C Tables 4.2.6.8 and 6.1.1.4'

loop_
_geom_angle_atom_site_label_1
_geom_angle_atom_site_label_2
_geom_angle_atom_site_label_3
_geom_angle
_geom_angle_site_symmetry_1
_geom_angle_site_symmetry_3
_geom_angle_publ_flag
O5 S1 O2 119.60(10) . . ?
O5 S1 C4 107.71(9) . . ?
O2 S1 C4 107.61(9) . . ?
O5 S1 C5 107.07(9) . . ?
O2 S1 C5 109.85(9) . . ?
C4 S1 C5 103.88(9) . . ?
C10 O1 C11 116.93(16) . . ?
C9 O4 C23 116.92(16) . . ?
C25 C1 C2 118.0(2) . . ?
C25 C1 C26 121.4(3) . . ?
C2 C1 C26 120.5(3) . . ?
C1 C2 C3 121.0(2) . . ?
C1 C2 H24 119.5 . . ?
C3 C2 H24 119.5 . . ?
C4 C3 C2 119.7(2) . . ?
C4 C3 H3 120.1 . . ?
C2 C3 H3 120.1 . . ?
C3 C4 C24 119.7(2) . . ?
C3 C4 S1 120.32(16) . . ?
C24 C4 S1 119.76(17) . . ?
C6 C5 C15 112.16(16) . . ?
C6 C5 S1 110.50(13) . . ?
C15 C5 S1 112.54(13) . . ?
C6 C5 H21 107.1 . . ?
C15 C5 H21 107.1 . . ?
S1 C5 H21 107.1 . . ?
O3 C6 C7 122.09(18) . . ?
O3 C6 C5 121.34(17) . . ?
C7 C6 C5 116.53(16) . . ?
C12 C7 C8 120.66(17) . . ?
C12 C7 C6 123.50(17) . . ?
C8 C7 C6 115.84(17) . . ?
C9 C8 C7 121.36(18) . . ?
C9 C8 H19 119.3 . . ?
C7 C8 H19 119.3 . . ?
O4 C9 C8 125.24(18) . . ?
O4 C9 C10 116.27(17) . . ?
C8 C9 C10 118.49(18) . . ?
O1 C10 C22 124.50(18) . . ?
O1 C10 C9 115.52(17) . . ?
C22 C10 C9 119.97(17) . . ?
O1 C11 H15 109.5 . . ?
O1 C11 H2 109.5 . . ?
H15 C11 H2 109.5 . . ?
O1 C11 H14 109.5 . . ?
H15 C11 H14 109.5 . . ?
H2 C11 H14 109.5 . . ?
C22 C12 C7 117.08(17) . . ?
C22 C12 C13 116.70(16) . . ?
C7 C12 C13 125.92(16) . . ?
C12 C13 C16 115.76(15) . . ?
C12 C13 C14 113.00(16) . . ?
C16 C13 C14 111.78(16) . . ?
C12 C13 H13 105.0 . . ?
C16 C13 H13 105.0 . . ?
C14 C13 H13 105.0 . . ?
C15 C14 C13 114.97(16) . . ?
C15 C14 H6 108.5 . . ?
C13 C14 H6 108.5 . . ?
C15 C14 H7 108.5 . . ?
C13 C14 H7 108.5 . . ?
H6 C14 H7 107.5 . . ?
C14 C15 C5 111.34(16) . . ?
C14 C15 H4 109.4 . . ?
C5 C15 H4 109.4 . . ?
C14 C15 H5 109.4 . . ?
C5 C15 H5 109.4 . . ?
H4 C15 H5 108.0 . . ?
C21 C16 C17 117.3(2) . . ?
C21 C16 C13 123.88(19) . . ?
C17 C16 C13 118.77(18) . . ?
C18 C17 C16 121.9(2) . . ?
C18 C17 H12 119.1 . . ?
C16 C17 H12 119.1 . . ?
C19 C18 C17 120.0(3) . . ?
C19 C18 H11 120.0 . . ?
C17 C18 H11 120.0 . . ?
C18 C19 C20 119.8(3) . . ?
C18 C19 H10 120.1 . . ?
C20 C19 H10 120.1 . . ?
C19 C20 C21 120.0(2) . . ?
C19 C20 H9 120.0 . . ?
C21 C20 H9 120.0 . . ?
C16 C21 C20 121.0(2) . . ?
C16 C21 H8 119.5 . . ?
C20 C21 H8 119.5 . . ?
C10 C22 C12 122.41(18) . . ?
C10 C22 H20 118.8 . . ?
C12 C22 H20 118.8 . . ?
O4 C23 H16 109.5 . . ?
O4 C23 H18 109.5 . . ?
H16 C23 H18 109.5 . . ?
O4 C23 H17 109.5 . . ?
H16 C23 H17 109.5 . . ?
H18 C23 H17 109.5 . . ?
C25 C24 C4 119.6(2) . . ?
C25 C24 H22 120.2 . . ?
C4 C24 H22 120.2 . . ?
C1 C25 C24 121.9(3) . . ?
C1 C25 H23 119.0 . . ?
C24 C25 H23 119.0 . . ?
C1 C26 H26A 109.5 . . ?
C1 C26 H26B 109.5 . . ?
H26A C26 H26B 109.5 . . ?
C1 C26 H26C 109.5 . . ?
H26A C26 H26C 109.5 . . ?
H26B C26 H26C 109.5 . . ?

loop_
_geom_bond_atom_site_label_1
_geom_bond_atom_site_label_2
_geom_bond_distance
_geom_bond_site_symmetry_2
_geom_bond_publ_flag
S1 O5 1.4306(15) . ?
S1 O2 1.4307(15) . ?
S1 C4 1.761(2) . ?
S1 C5 1.7895(18) . ?
O1 C10 1.359(2) . ?
O1 C11 1.424(3) . ?
O3 C6 1.213(2) . ?
O4 C9 1.362(2) . ?
O4 C23 1.422(3) . ?
C1 C25 1.363(4) . ?
C1 C2 1.376(4) . ?
C1 C26 1.519(4) . ?
C2 C3 1.382(3) . ?
C2 H24 0.9300 . ?
C3 C4 1.368(3) . ?
C3 H3 0.9300 . ?
C4 C24 1.373(3) . ?
C5 C6 1.520(3) . ?
C5 C15 1.527(3) . ?
C5 H21 0.9800 . ?
C6 C7 1.485(3) . ?
C7 C12 1.400(3) . ?
C7 C8 1.403(3) . ?
C8 C9 1.371(3) . ?
C8 H19 0.9300 . ?
C9 C10 1.409(3) . ?
C10 C22 1.378(3) . ?
C11 H15 0.9600 . ?
C11 H2 0.9600 . ?
C11 H14 0.9600 . ?
C12 C22 1.396(3) . ?
C12 C13 1.526(3) . ?
C13 C16 1.528(3) . ?
C13 C14 1.539(3) . ?
C13 H13 0.9800 . ?
C14 C15 1.524(3) . ?
C14 H6 0.9700 . ?
C14 H7 0.9700 . ?
C15 H4 0.9700 . ?
C15 H5 0.9700 . ?
C16 C21 1.379(3) . ?
C16 C17 1.389(3) . ?
C17 C18 1.370(3) . ?
C17 H12 0.9300 . ?
C18 C19 1.363(4) . ?
C18 H11 0.9300 . ?
C19 C20 1.377(4) . ?
C19 H10 0.9300 . ?
C20 C21 1.388(3) . ?
C20 H9 0.9300 . ?
C21 H8 0.9300 . ?
C22 H20 0.9300 . ?
C23 H16 0.9600 . ?
C23 H18 0.9600 . ?
C23 H17 0.9600 . ?
C24 C25 1.368(4) . ?
C24 H22 0.9300 . ?
C25 H23 0.9300 . ?
C26 H26A 0.9600 . ?
C26 H26B 0.9600 . ?
C26 H26C 0.9600 . ?
